data_7720570
loop_
_publ_author_name
'de Vere-Tucker, Matthew'
'Squire, Imogen'
'Tritto, Michelangelo'
'Anandkar, Rohil'
'Syeda, Tayyibah'
'Uthayan, Divia'
'Aguila, Gabrielle'
'Silva de Moraes, Lygia'
'Bakewell, Clare'

_publ_section_title
;
 Amidines: a deeper look at the archetypal pro-ligand.
;
_journal_issue 12
_journal_name_full 'Dalton transactions (Cambridge, England : 2003)'
_journal_page_first 4977
_journal_page_last 4987
_journal_paper_doi 10.1039/d6dt00276e
_journal_volume 55
_journal_year 2026
_chemical_formula_moiety 'C30 H38 N2'
_chemical_formula_sum 'C30 H38 N2'
_chemical_formula_weight 426.62
_space_group_crystal_system triclinic
_space_group_IT_number 2
_space_group_name_Hall '-P 1'
_space_group_name_H-M_alt 'P -1'
_atom_sites_solution_hydrogens geom
_atom_sites_solution_primary dual
_audit_creation_date 2026-01-29
_audit_creation_method
;
Olex2 1.5
(compiled 2025.07.13 svn.rb7424aed for OlexSys, GUI svn.r7314)
;
_audit_update_record
;
2026-01-30 deposited with the CCDC.	2026-03-03 downloaded from the CCDC.
;
_cell_angle_alpha 72.226(3)
_cell_angle_beta 89.976(2)
_cell_angle_gamma 67.510(3)
_cell_formula_units_Z 4
_cell_length_a 11.9554(4)
_cell_length_b 12.4312(5)
_cell_length_c 20.2934(6)
_cell_measurement_reflns_used 13852
_cell_measurement_temperature 293.15(10)
_cell_measurement_theta_max 75.4720
_cell_measurement_theta_min 2.3160
_cell_volume 2630.31(18)
_computing_cell_refinement 'CrysAlisPro 1.171.44.118a (Rigaku OD, 2025)'
_computing_data_collection 'CrysAlisPro system (CCD 44.122a 64-bit (release 14-09-2025))'
_computing_data_reduction 'CrysAlisPro 1.171.44.118a (Rigaku OD, 2025)'
_computing_molecular_graphics 'Olex2 1.5 (Dolomanov et al., 2009)'
_computing_publication_material 'Olex2 1.5 (Dolomanov et al., 2009)'
_computing_structure_refinement 'SHELXL 2019/3 (Sheldrick, 2015)'
_computing_structure_solution 'SHELXT 2018/2 (Sheldrick, 2018)'
_diffrn_ambient_environment air
_diffrn_ambient_temperature 293.15(10)
_diffrn_detector 'Hybrid Pixel Array Detector'
_diffrn_detector_area_resol_mean 10.0000
_diffrn_detector_type 'HyPix-Arc 100'
_diffrn_measured_fraction_theta_full 0.998
_diffrn_measured_fraction_theta_max 0.984
_diffrn_measurement_details
;
List of Runs (angles in degrees, time in seconds):

  # Type    Start    End  Width  t~exp~   \w     \q     \k     \f   Frames
#--------------------------------------------------------------------------
  1  \w    -47.00 -10.00   0.50    0.25    --  -87.86  45.00-180.00   74
  2  \w    -75.00 -14.00   0.50    0.25    --  -87.86  65.00 -16.00  122
  3  \w    -98.00 -15.00   0.50    0.25    --  -87.86 125.00  60.00  166
  4  \w    -70.00  22.00   0.50    0.25    --  -51.33  65.00 -16.00  184
  5  \w     26.00  51.00   0.50    0.25    --   56.00  78.00  88.58   50
  6  \w     26.00  51.00   0.50    0.25    --   56.00  78.00  61.98   50
  7  \w     31.00 123.00   0.50    0.25    --   49.58  65.00 -16.00  184
  8  \w     62.00 144.00   0.50    0.25    --  101.75  15.00-119.52  164
  9  \w    103.00 176.00   0.50    0.25    --  101.75  15.00 -77.53  146
 10  \w     59.00 122.00   0.50    0.25    --  101.75  14.00-177.83  126
 11  \w     74.00 102.00   0.50    0.25    --  101.75  15.00 -77.53   56
 12  \w     77.00 169.00   0.50    0.25    --   95.64  65.00 -16.00  184
 13  \w     95.00 129.00   0.50    0.25    --   95.64  45.00 150.00   68
 14  \w     66.00  99.00   0.50    0.25    --  100.00  16.00 144.48   66
 15  \w     64.00 139.00   0.50    0.25    --  101.75  11.00  81.36  150
 16  \w     66.00 135.00   0.50    0.25    --  101.75  14.00  10.16  138
 17  \w     20.00  52.00   0.50    0.25    --   95.64 -45.00 -90.00   64
 18  \w     34.00  65.00   0.50    0.25    --  101.75 -80.00  30.99   62
 19  \w     33.00  59.00   0.50    0.25    --  101.75 -79.00 -26.71   52
 20  \w     38.00  74.00   0.50    0.25    --  101.75 -78.00 -21.21   72
 21  \w     33.00  66.00   0.50    0.25    --  101.75 -77.00 -70.51   66
 22  \w     22.00  80.00   0.50    0.25    --   95.64 -65.00-151.00  116
 23  \w     36.00  78.00   0.50    0.25    --  101.75 -77.00-153.89   84
 24  \w    -24.00  68.00   0.50    0.25    --   49.58 -65.00-151.00  184
 25  \w     21.00  46.00   0.50    0.25    --   95.64 -61.00  30.00   50
 26  \w     33.00  63.00   0.50    0.25    --  101.75 -79.00  66.28   60
 27  \w     34.00  68.00   0.50    0.25    --  101.75 -78.00 152.50   68
 28  \w     -2.00  23.00   0.50    0.25    --   36.00  94.00  38.49   50
 29  \w     18.00  43.00   0.50    0.25    --   95.64 -45.00   0.00   50
 30  \w     20.00  54.00   0.50    0.25    --   95.64 -45.00-180.00   68
 31  \w     35.00  61.00   0.50    0.25    --  101.75 -82.00-119.19   52
 32  \w     76.00 109.00   0.50    0.25    --   95.64-125.00-180.00   66
 33  \w     63.00 111.00   0.50    0.25    --   95.64-125.00 -60.00   96
 34  \w     53.00 109.00   0.50    0.25    --   95.64-125.00-120.00  112
 35  \w     81.00 110.00   0.50    0.25    --   95.64-125.00 -90.00   58
 36  \w     61.00 111.00   0.50    0.25    --   95.64-125.00-150.00  100
 37  \w     49.00  76.00   0.50    0.25    --   95.64-125.00 -90.00   54
 38  \w     77.00 111.00   0.50    0.25    --   95.64-125.00 -30.00   68
 39  \w     58.00 100.00   0.50    0.25    --   95.64 -95.00 -30.00   84
 40  \w     33.00  59.00   0.50    0.25    --  101.75 -90.00 -83.15   52
 41  \w     77.00 104.00   0.50    0.25    --  101.75 -90.00 -83.15   54
 42  \w     35.00  61.00   0.50    0.25    --  101.75 -88.00 -33.29   52
 43  \w     74.00 106.00   0.50    0.25    --  101.75 -88.00  16.42   64
 44  \w     82.00 111.00   0.50    0.25    --   95.64-125.00  60.00   58
 45  \w     82.00 108.00   0.50    0.25    --   95.64-125.00 120.00   52
 46  \w     39.00  77.00   0.50    0.25    --  101.75 -87.00 116.98   76
 47  \w     26.00  58.00   0.50    0.25    --   95.64-125.00  60.00   64
 48  \w     80.00 105.00   0.50    0.25    --  101.75 -87.00 116.98   50
 49  \w     37.00  70.00   0.50    0.25    --  101.75 -88.00  16.42   66
 50  \w     34.00  98.00   0.50    0.25    --  101.75 -86.00  93.36  128
 51  \w     77.00 107.00   0.50    0.25    --  101.75 -88.00 -33.29   60
 52  \w     34.00  62.00   0.50    0.25    --  101.75 -88.00-102.22   56
 53  \w     81.00 108.00   0.50    0.25    --  101.75 -87.00-137.61   54
 54  \w     37.00  96.00   0.50    0.25    --  101.75 -87.00-165.33  118
 55  \w     78.00 104.00   0.50    0.25    --  101.75 -86.00 -78.98   52
 56  \w     35.00  73.00   0.50    0.25    --  101.75 -86.00 -78.98   76
 57  \w     71.00 102.00   0.50    0.25    --  101.75 -86.00  52.77   62
 58  \w     34.00  68.00   0.50    0.25    --  101.75 -86.00  52.77   68
 59  \w     54.00  80.00   0.50    0.25    --  101.75 -86.00 135.04   52
 60  \w     74.00 101.00   0.50    0.25    --  101.75 -85.00 146.34   54
 61  \w     38.00  97.00   0.50    0.25    --  101.75 -86.00 175.43  118
 62  \w     33.00  70.00   0.50    0.25    --  101.75 -85.00 146.34   74
 63  \w   -125.00 -32.00   0.50    0.25    --  -51.33 -65.00-151.00  186
 64  \w   -168.00 -85.00   0.50    0.25    --  -96.00 -53.00 -77.62  166
 65  \w   -161.00 -69.00   0.50    0.25    --  -87.86 -65.00-151.00  184
;
_diffrn_measurement_device 'four-circle diffractometer'
_diffrn_measurement_device_type 'XtaLAB Synergy R, DW system, HyPix-Arc 100'
_diffrn_measurement_method '\w scans'
_diffrn_orient_matrix_type 'CrysAlisPro convention (1999,Acta A55,543-557)'
_diffrn_orient_matrix_UB_11 0.0158275000
_diffrn_orient_matrix_UB_12 -0.1319590000
_diffrn_orient_matrix_UB_13 0.0065814000
_diffrn_orient_matrix_UB_21 -0.1037573000
_diffrn_orient_matrix_UB_22 0.0524502000
_diffrn_orient_matrix_UB_23 -0.0606969000
_diffrn_orient_matrix_UB_31 0.0937035000
_diffrn_orient_matrix_UB_32 -0.0053153000
_diffrn_orient_matrix_UB_33 -0.0523541000
_diffrn_radiation_monochromator mirror
_diffrn_radiation_probe x-ray
_diffrn_radiation_type 'Cu K\a'
_diffrn_radiation_wavelength 1.54184
_diffrn_reflns_av_R_equivalents 0.0275
_diffrn_reflns_av_unetI/netI 0.0173
_diffrn_reflns_Laue_measured_fraction_full 0.998
_diffrn_reflns_Laue_measured_fraction_max 0.984
_diffrn_reflns_limit_h_max 14
_diffrn_reflns_limit_h_min -14
_diffrn_reflns_limit_k_max 15
_diffrn_reflns_limit_k_min -15
_diffrn_reflns_limit_l_max 23
_diffrn_reflns_limit_l_min -25
_diffrn_reflns_number 54476
_diffrn_reflns_point_group_measured_fraction_full 0.998
_diffrn_reflns_point_group_measured_fraction_max 0.984
_diffrn_reflns_theta_full 67.684
_diffrn_reflns_theta_max 76.092
_diffrn_reflns_theta_min 2.307
_diffrn_source 'Rotating-anode X-ray tube'
_diffrn_source_type 'Rigaku (Cu) X-ray Source'
_exptl_absorpt_coefficient_mu 0.467
_exptl_absorpt_correction_T_max 1.000
_exptl_absorpt_correction_T_min 0.283
_exptl_absorpt_correction_type gaussian
_exptl_absorpt_process_details
;
CrysAlisPro 1.171.44.118a (Rigaku Oxford Diffraction, 2025)
Numerical absorption correction based on gaussian integration over
a multifaceted crystal model
Empirical absorption correction using spherical harmonics,
implemented in SCALE3 ABSPACK scaling algorithm.
;
_exptl_crystal_colour 'clear colourless'
_exptl_crystal_colour_lustre clear
_exptl_crystal_colour_primary colourless
_exptl_crystal_density_diffrn 1.077
_exptl_crystal_description prism
_exptl_crystal_F_000 928
_exptl_crystal_recrystallization_method 'Re-crystallisation from solvent: petroleum ether (40-60 C)'
_exptl_crystal_size_max 0.5
_exptl_crystal_size_mid 0.37
_exptl_crystal_size_min 0.32
_refine_diff_density_max 0.359
_refine_diff_density_min -0.599
_refine_diff_density_rms 0.041
_refine_ls_extinction_method none
_refine_ls_goodness_of_fit_ref 1.051
_refine_ls_hydrogen_treatment constr
_refine_ls_matrix_type full
_refine_ls_number_parameters 580
_refine_ls_number_reflns 10832
_refine_ls_number_restraints 40
_refine_ls_restrained_S_all 1.054
_refine_ls_R_factor_all 0.1053
_refine_ls_R_factor_gt 0.0938
_refine_ls_shift/su_max 0.000
_refine_ls_shift/su_mean 0.000
_refine_ls_structure_factor_coef Fsqd
_refine_ls_weighting_details 'w=1/[\s^2^(Fo^2^)+(0.0818P)^2^+1.9170P] where P=(Fo^2^+2Fc^2^)/3'
_refine_ls_weighting_scheme calc
_refine_ls_wR_factor_gt 0.2392
_refine_ls_wR_factor_ref 0.2450
_reflns_Friedel_coverage 0.000
_reflns_number_gt 9032
_reflns_number_total 10832
_reflns_threshold_expression 'I > 2\s(I)'
_cod_data_source_file d6dt00276e3.cif
_cod_data_source_block depAmmesH_20
_cod_depositor_comments 'Adding full bibliography for 7720566--7720581.cif.'
_cod_original_cell_volume 2630.31(17)
_cod_database_code 7720570
_shelx_shelxl_version_number 2019/3
_chemical_oxdiff_formula 'C60 H78 N4'
_shelx_space_group_comment
;
The symmetry employed for this shelxl refinement is uniquely defined
by the following loop, which should always be used as a source of
symmetry information in preference to the above space-group names.
They are only intended as comments.
;
_cell_oxdiff_angle_alpha 72.226(3)
_cell_oxdiff_angle_beta 89.976(2)
_cell_oxdiff_angle_gamma 67.510(3)
_cell_oxdiff_length_a 11.9554(4)
_cell_oxdiff_length_b 12.4312(5)
_cell_oxdiff_length_c 20.2934(6)
_cell_oxdiff_measurement_reflns_used 13867
_cell_oxdiff_volume 2630.30(15)
_shelx_estimated_absorpt_t_max 0.865
_shelx_estimated_absorpt_t_min 0.800
_diffrn_oxdiff_digest_od_ed
;

;
_diffrn_oxdiff_measurement_exp_name exp_6_DVT419_fullexp.par
_olex2_refinement_description
;
1. Fixed Uiso
 At 1.2 times of:
  All C(H) groups, All C(H,H) groups, All C(H,H,H,H) groups, All N(H) groups
 At 1.5 times of:
  All C(H,H,H) groups
2. Restrained distances
 C48-C49 \\sim C48-C49A
 with sigma of 0.02
 C27-C28 \\sim C27-C28A
 with sigma of 0.02
 C41-C46 \\sim C41-C46A
 with sigma of 0.02
 C46-C47 \\sim C46A-C47A
 with sigma of 0.02
 C41-C47 \\sim C41-C47A
 with sigma of 0.04
 C32-C37 \\sim C32A-C37A
 with sigma of 0.02
 C32-C33 \\sim C32A-C33A
 with sigma of 0.02
 C36-C35 \\sim C36A-C35A
 with sigma of 0.02
 C36-C39 \\sim C36A-C39A
 with sigma of 0.02
 C33-C34 \\sim C33A-C34A
 with sigma of 0.02
 C35-C34 \\sim C35A-C34A
 with sigma of 0.02
 C34-C38 \\sim C34A-C38A
 with sigma of 0.02
 C78-C32 \\sim C78-C32A
 with sigma of 0.04
 C78-C36 \\sim C78-C36A
 with sigma of 0.04
 C32-C36 \\sim C32A-C36A
 with sigma of 0.04
 C32-C34 \\sim C32A-C34A
 with sigma of 0.04
 C36-C34 \\sim C36A-C34A
 with sigma of 0.04
 C37-C33 \\sim C37A-C33A
 with sigma of 0.04
 C33-C35 \\sim C33A-C35A
 with sigma of 0.04
 C33-C38 \\sim C33A-C38A
 with sigma of 0.04
 C35-C39 \\sim C35A-C39A
 with sigma of 0.04
 C35-C38 \\sim C35A-C38A
 with sigma of 0.04
 C3-C4 \\sim C3A-C4A
 with sigma of 0.02
 C3-C8 \\sim C3A-C8A
 with sigma of 0.02
 C7-C6 \\sim C7A-C6A
 with sigma of 0.02
 C7-C10 \\sim C7A-C10A
 with sigma of 0.02
 C4-C5 \\sim C4A-C5A
 with sigma of 0.02
 C6-C5 \\sim C6A-C5A
 with sigma of 0.02
 C5-C9 \\sim C5A-C9A
 with sigma of 0.02
 C1-C3 \\sim C1-C3A
 with sigma of 0.04
 C1-C7 \\sim C1-C7A
 with sigma of 0.04
 C3-C7 \\sim C3A-C7A
 with sigma of 0.04
 C3-C5 \\sim C3A-C5A
 with sigma of 0.04
 C7-C5 \\sim C7A-C5A
 with sigma of 0.04
 C4-C6 \\sim C4A-C6A
 with sigma of 0.04
 C4-C8 \\sim C4A-C8A
 with sigma of 0.04
 C4-C9 \\sim C4A-C9A
 with sigma of 0.04
 C6-C10 \\sim C6A-C10A
 with sigma of 0.04
 C6-C9 \\sim C6A-C9A
 with sigma of 0.04
 C58-C59 \\sim C58-C71
 with sigma of 0.02
3. Uiso/Uaniso restraints and constraints
Uanis(C49) = Uanis(C49A)
Uanis(C28) = Uanis(C28A)
Uanis(C46A) = Uanis(C46) = Uanis(C47A) = Uanis(C47)
Uanis(C32A) = Uanis(C32) = Uanis(C37A) = Uanis(C37) = Uanis(C33A) = Uanis(C33)
= Uanis(C34) = Uanis(C34A) = Uanis(C38) = Uanis(C38A) = Uanis(C35) =
Uanis(C35A) = Uanis(C36) = Uanis(C36A) = Uanis(C39) = Uanis(C39A)
Uanis(C10A) = Uanis(C10) = Uanis(C7A) = Uanis(C7) = Uanis(C6) = Uanis(C6A) =
Uanis(C5) = Uanis(C5A) = Uanis(C9) = Uanis(C9A) = Uanis(C4) = Uanis(C4A) =
Uanis(C3) = Uanis(C3A) = Uanis(C8) = Uanis(C8A)
Uanis(C59) = Uanis(C71)
4. Others
 Sof(H48c)=Sof(H48d)=Sof(C49A)=Sof(H49d)=Sof(H49e)=Sof(H49f)=1-FVAR(1)
 Sof(H48a)=Sof(H48b)=Sof(C49)=Sof(H49a)=Sof(H49b)=Sof(H49c)=FVAR(1)
 Sof(H3)=Sof(H27c)=Sof(H27d)=Sof(C28A)=Sof(H28d)=Sof(H28e)=Sof(H28f)=1-FVAR(2)
 Sof(H4)=Sof(H27a)=Sof(H27b)=Sof(C28)=Sof(H28a)=Sof(H28b)=Sof(H28c)=FVAR(2)
 Sof(H2)=Sof(C46A)=Sof(H46c)=Sof(H46d)=Sof(C47A)=Sof(H47d)=Sof(H47e)=Sof(H47f)=
 1-FVAR(3)
 Sof(H1)=Sof(C46)=Sof(H46a)=Sof(H46b)=Sof(C47)=Sof(H47a)=Sof(H47b)=Sof(H47c)=
 FVAR(3)
 Sof(C37A)=Sof(H37d)=Sof(H37e)=Sof(H37f)=Sof(C32A)=Sof(C36A)=Sof(C39A)=
 Sof(H39d)=Sof(H39e)=Sof(H39f)=Sof(C33A)=Sof(H33A)=Sof(C34A)=Sof(C35A)=
 Sof(H35A)=Sof(C38A)=Sof(H38d)=Sof(H38e)=Sof(H38f)=1-FVAR(4)
 Sof(C32)=Sof(C36)=Sof(C37)=Sof(H37a)=Sof(H37b)=Sof(H37c)=Sof(C33)=Sof(H33)=
 Sof(C35)=Sof(H35)=Sof(C34)=Sof(C39)=Sof(H39a)=Sof(H39b)=Sof(H39c)=Sof(C38)=
 Sof(H38a)=Sof(H38b)=Sof(H38c)=FVAR(4)
 Sof(C10A)=Sof(H10d)=Sof(H10e)=Sof(H10f)=Sof(C7A)=Sof(C3A)=Sof(C8A)=Sof(H8Aa)=
 Sof(H8Ab)=Sof(H8Ac)=Sof(C6A)=Sof(H6A)=Sof(C5A)=Sof(C4A)=Sof(H4Aa)=Sof(C9A)=
 Sof(H9Aa)=Sof(H9Ab)=Sof(H9Ac)=1-FVAR(5)
 Sof(C3)=Sof(C7)=Sof(C4)=Sof(H4a)=Sof(C6)=Sof(H6)=Sof(C5)=Sof(C8)=Sof(H8a)=
 Sof(H8b)=Sof(H8c)=Sof(C10)=Sof(H10a)=Sof(H10b)=Sof(H10c)=Sof(C9)=Sof(H9a)=
 Sof(H9b)=Sof(H9c)=FVAR(5)
 Sof(H58c)=Sof(H58d)=Sof(C71)=Sof(H71a)=Sof(H71b)=Sof(H71c)=1-FVAR(6)
 Sof(H58a)=Sof(H58b)=Sof(C59)=Sof(H59a)=Sof(H59b)=Sof(H59c)=FVAR(6)
5.a Secondary CH2 refined with riding coordinates:
 C56(H56a,H56b), C17(H17a,H17b), C19(H19a,H19b), C58(H58c,H58d), C58(H58a,
 H58b), C29(H29a,H29b), C48(H48a,H48b), C48(H48c,H48d), C27(H27a,H27b),
 C27(H27c,H27d), C46(H46a,H46b), C46A(H46c,H46d)
5.b Aromatic/amide H refined with riding coordinates:
 N1(H1), N4(H4), N3(H3), N2(H2), C52(H52), C4(H4a), C6(H6), C15(H15), C33(H33),
  C13(H13), C54(H54), C53(H53), C35(H35), C14(H14), C42(H42), C23(H23),
 C44(H44), C24(H24), C43(H43), C25(H25), C33A(H33A), C35A(H35A), C6A(H6A),
 C4A(H4Aa)
5.c Idealised Me refined as rotating group:
 C37(H37a,H37b,H37c), C57(H57a,H57b,H57c), C8(H8a,H8b,H8c), C10(H10a,H10b,
 H10c), C39(H39a,H39b,H39c), C20(H20a,H20b,H20c), C18(H18a,H18b,H18c), C9(H9a,
 H9b,H9c), C38(H38a,H38b,H38c), C47(H47a,H47b,H47c), C59(H59a,H59b,H59c),
 C49(H49a,H49b,H49c), C30(H30a,H30b,H30c), C28(H28a,H28b,H28c), C49A(H49d,H49e,
 H49f), C28A(H28d,H28e,H28f), C47A(H47d,H47e,H47f), C37A(H37d,H37e,H37f),
 C39A(H39d,H39e,H39f), C38A(H38d,H38e,H38f), C10A(H10d,H10e,H10f), C8A(H8Aa,
 H8Ab,H8Ac), C9A(H9Aa,H9Ab,H9Ac), C71(H71a,H71b,H71c)
;
_olex2_submission_special_instructions 'No special instructions were received'
_oxdiff_exptl_absorpt_empirical_details
;
Empirical correction (ABSPACK) includes:
- Absorption correction using spherical harmonics
- Frame scaling
;
_oxdiff_exptl_absorpt_empirical_full_max 2.669
_oxdiff_exptl_absorpt_empirical_full_min 0.492

loop_
_space_group_symop_operation_xyz
'x, y, z'
'-x, -y, -z'

loop_
_atom_site_label
_atom_site_type_symbol
_atom_site_fract_x
_atom_site_fract_y
_atom_site_fract_z
_atom_site_U_iso_or_equiv
_atom_site_adp_type
_atom_site_occupancy
_atom_site_site_symmetry_order
_atom_site_calc_flag
_atom_site_refinement_flags_posn
_atom_site_refinement_flags_adp
_atom_site_refinement_flags_occupancy
_atom_site_disorder_assembly
_atom_site_disorder_group
N1 N 0.08455(19) 0.4807(2) 0.83568(12) 0.0644(5) Uani 1 1 d . . . . .
H1 H 0.108661 0.534080 0.842129 0.077 Uiso 0.289(8) 1 calc R U P . .
N4 N 0.6301(2) 0.0806(2) 0.67562(11) 0.0611(5) Uani 1 1 d . . . . .
H4 H 0.681267 0.051905 0.712782 0.073 Uiso 0.679(8) 1 calc R U P . .
N3 N 0.4965(2) 0.1885(2) 0.73624(11) 0.0646(5) Uani 1 1 d . . . . .
H3 H 0.422152 0.230349 0.740275 0.077 Uiso 0.321(8) 1 calc R U P . .
N2 N 0.2664(2) 0.3986(2) 0.79333(13) 0.0717(6) Uani 1 1 d . . . . .
H2 H 0.322047 0.338063 0.784571 0.086 Uiso 0.711(8) 1 calc R U P . .
C50 C 0.6745(2) 0.0403(2) 0.61916(13) 0.0603(6) Uani 1 1 d . . . . .
C1 C 0.1701(2) 0.3878(2) 0.81711(13) 0.0593(6) Uani 1 1 d D . . . .
C78 C 0.5211(2) 0.1559(2) 0.67760(13) 0.0579(6) Uani 1 1 d D . . . .
C11 C -0.0395(2) 0.5007(2) 0.84575(15) 0.0618(6) Uani 1 1 d . . . . .
C51 C 0.6315(2) -0.0309(2) 0.59306(13) 0.0605(6) Uani 1 1 d . . . . .
C40 C 0.5912(2) 0.1547(3) 0.79117(15) 0.0676(7) Uani 1 1 d . . . . .
C56 C 0.5369(3) -0.0745(3) 0.62626(15) 0.0684(7) Uani 1 1 d . . . . .
H56A H 0.456685 -0.009635 0.606737 0.082 Uiso 1 1 calc R U . . .
H56B H 0.547403 -0.087006 0.675812 0.082 Uiso 1 1 calc R U . . .
C32 C 0.3081(8) 0.1854(8) 0.6369(4) 0.0720(4) Uani 0.547(5) 1 d D . P A 1
C3 C 0.0664(11) 0.2611(8) 0.7892(5) 0.0718(4) Uani 0.490(6) 1 d D . P B 1
C55 C 0.7763(3) 0.0635(3) 0.59436(17) 0.0768(8) Uani 1 1 d . . . . .
C12 C -0.0700(3) 0.4266(3) 0.90367(16) 0.0707(7) Uani 1 1 d . . . . .
C16 C -0.1302(3) 0.6042(3) 0.79705(17) 0.0744(7) Uani 1 1 d . . . . .
C7 C 0.2391(8) 0.1641(8) 0.8811(5) 0.0718(4) Uani 0.490(6) 1 d D . P B 1
C21 C 0.2804(3) 0.5119(3) 0.78156(19) 0.0787(8) Uani 1 1 d . . . . .
C52 C 0.6830(3) -0.0661(3) 0.53757(16) 0.0789(8) Uani 1 1 d . . . . .
H52 H 0.654085 -0.111726 0.518961 0.095 Uiso 1 1 calc R U . . .
C36 C 0.4032(5) 0.3010(7) 0.5561(4) 0.0720(4) Uani 0.547(5) 1 d D . P A 1
C41 C 0.6350(3) 0.0371(3) 0.84066(16) 0.0860(9) Uani 1 1 d D . . . .
C37 C 0.3067(7) 0.0896(6) 0.7045(4) 0.0720(4) Uani 0.547(5) 1 d D . P A 1
H37A H 0.388610 0.030209 0.722828 0.108 Uiso 0.547(5) 1 calc R U P A 1
H37B H 0.257768 0.048550 0.695476 0.108 Uiso 0.547(5) 1 calc R U P A 1
H37C H 0.272852 0.129559 0.737929 0.108 Uiso 0.547(5) 1 calc R U P A 1
C4 C 0.0529(7) 0.1484(7) 0.8080(4) 0.0718(4) Uani 0.490(6) 1 d D . P B 1
H4A H -0.009783 0.143157 0.783765 0.086 Uiso 0.490(6) 1 calc R U P B 1
C6 C 0.2232(7) 0.0552(7) 0.8954(4) 0.0718(4) Uani 0.490(6) 1 d D . P B 1
H6 H 0.277962 -0.014760 0.929726 0.086 Uiso 0.490(6) 1 calc R U P B 1
C57 C 0.5400(4) -0.1922(3) 0.6173(2) 0.0924(10) Uani 1 1 d . . . . .
H57A H 0.512774 -0.176429 0.569514 0.139 Uiso 1 1 calc R U . . .
H57B H 0.487291 -0.220610 0.646827 0.139 Uiso 1 1 calc R U . . .
H57C H 0.622016 -0.254129 0.629995 0.139 Uiso 1 1 calc R U . . .
C5 C 0.1294(7) 0.0458(6) 0.8611(4) 0.0718(4) Uani 0.490(6) 1 d D . P B 1
C8 C -0.0125(7) 0.3644(7) 0.7280(4) 0.0718(4) Uani 0.490(6) 1 d D . P B 1
H8A H -0.063816 0.431163 0.742978 0.108 Uiso 0.490(6) 1 calc R U P B 1
H8B H -0.062401 0.337349 0.705668 0.108 Uiso 0.490(6) 1 calc R U P B 1
H8C H 0.037433 0.391787 0.695704 0.108 Uiso 0.490(6) 1 calc R U P B 1
C45 C 0.6325(3) 0.2433(3) 0.7950(2) 0.0866(9) Uani 1 1 d . . . . .
C15 C -0.2517(3) 0.6262(4) 0.8049(2) 0.0948(11) Uani 1 1 d . . . . .
H15 H -0.313242 0.694001 0.772891 0.114 Uiso 1 1 calc R U . . .
C33 C 0.2056(6) 0.2392(6) 0.5865(3) 0.0720(4) Uani 0.547(5) 1 d D . P A 1
H33 H 0.139112 0.218460 0.596675 0.086 Uiso 0.547(5) 1 calc R U P A 1
C13 C -0.1931(3) 0.4523(4) 0.9076(2) 0.0936(11) Uani 1 1 d . . . . .
H13 H -0.215357 0.401735 0.944423 0.112 Uiso 1 1 calc R U . . .
C54 C 0.8225(3) 0.0270(4) 0.5385(2) 0.0955(11) Uani 1 1 d . . . . .
H54 H 0.886950 0.045226 0.520255 0.115 Uiso 1 1 calc R U . . .
C53 C 0.7754(4) -0.0351(4) 0.50957(19) 0.0970(11) Uani 1 1 d . . . . .
H53 H 0.805881 -0.056314 0.471061 0.116 Uiso 1 1 calc R U . . .
C10 C 0.3477(7) 0.1652(7) 0.9198(4) 0.0718(4) Uani 0.490(6) 1 d D . P B 1
H10A H 0.395339 0.194914 0.886645 0.108 Uiso 0.490(6) 1 calc R U P B 1
H10B H 0.397446 0.083013 0.949644 0.108 Uiso 0.490(6) 1 calc R U P B 1
H10C H 0.318830 0.218270 0.947439 0.108 Uiso 0.490(6) 1 calc R U P B 1
C17 C 0.0239(3) 0.3257(3) 0.96191(18) 0.0907(10) Uani 1 1 d . . . . .
H17A H 0.102527 0.329986 0.954637 0.109 Uiso 1 1 calc R U . . .
H17B H 0.030090 0.246905 0.959499 0.109 Uiso 1 1 calc R U . . .
C26 C 0.2581(3) 0.5912(3) 0.7127(2) 0.0957(11) Uani 1 1 d . . . . .
C35 C 0.2972(6) 0.3536(6) 0.5072(3) 0.0720(4) Uani 0.547(5) 1 d D . P A 1
H35 H 0.293811 0.410566 0.464225 0.086 Uiso 0.547(5) 1 calc R U P A 1
C19 C -0.0990(4) 0.6917(3) 0.73801(19) 0.0954(10) Uani 1 1 d . . . . .
H19A H -0.167518 0.735003 0.700990 0.114 Uiso 1 1 calc R U . . .
H19B H -0.029565 0.644230 0.719444 0.114 Uiso 1 1 calc R U . . .
C34 C 0.2002(5) 0.3233(6) 0.5213(3) 0.0720(4) Uani 0.547(5) 1 d D . P A 1
C22 C 0.3213(3) 0.5391(4) 0.8370(2) 0.0925(10) Uani 1 1 d . . . . .
C14 C -0.2821(3) 0.5497(4) 0.8590(3) 0.1069(13) Uani 1 1 d . . . . .
H14 H -0.363804 0.564043 0.862570 0.128 Uiso 1 1 calc R U . . .
C42 C 0.7240(4) 0.0093(5) 0.8944(2) 0.1140(14) Uani 1 1 d . . . . .
H42 H 0.754545 -0.068398 0.928336 0.137 Uiso 1 1 calc R U . . .
C58 C 0.8336(4) 0.1253(4) 0.6295(2) 0.1071(13) Uani 1 1 d D . . . .
H58C H 0.770643 0.173445 0.651429 0.128 Uiso 0.139(11) 1 calc R U P C 2
H58D H 0.895264 0.060315 0.666833 0.128 Uiso 0.139(11) 1 calc R U P C 2
H58A H 0.785678 0.213602 0.611477 0.128 Uiso 0.861(11) 1 calc R U P C 1
H58B H 0.827901 0.097958 0.679061 0.128 Uiso 0.861(11) 1 calc R U P C 1
C39 C 0.5039(6) 0.3392(6) 0.5355(3) 0.0720(4) Uani 0.547(5) 1 d D . P A 1
H39A H 0.531464 0.360892 0.572031 0.108 Uiso 0.547(5) 1 calc R U P A 1
H39B H 0.475819 0.409306 0.493429 0.108 Uiso 0.547(5) 1 calc R U P A 1
H39C H 0.570177 0.272498 0.527451 0.108 Uiso 0.547(5) 1 calc R U P A 1
C23 C 0.3360(4) 0.6495(5) 0.8215(3) 0.1177(15) Uani 1 1 d . . . . .
H23 H 0.363017 0.669404 0.857329 0.141 Uiso 1 1 calc R U . . .
C44 C 0.7225(4) 0.2104(5) 0.8497(3) 0.1165(14) Uani 1 1 d . . . . .
H44 H 0.751949 0.267850 0.853276 0.140 Uiso 1 1 calc R U . . .
C24 C 0.3116(5) 0.7291(5) 0.7548(4) 0.1341(19) Uani 1 1 d . . . . .
H24 H 0.320521 0.803181 0.745648 0.161 Uiso 1 1 calc R U . . .
C43 C 0.7676(4) 0.0953(6) 0.8978(3) 0.1266(17) Uani 1 1 d . . . . .
H43 H 0.828585 0.074589 0.933498 0.152 Uiso 1 1 calc R U . . .
C20 C -0.0690(4) 0.7862(4) 0.7589(3) 0.1190(14) Uani 1 1 d . . . . .
H20A H -0.044922 0.835079 0.719808 0.179 Uiso 1 1 calc R U . . .
H20B H -0.003422 0.744378 0.796837 0.179 Uiso 1 1 calc R U . . .
H20C H -0.139783 0.838773 0.773331 0.179 Uiso 1 1 calc R U . . .
C29 C 0.2204(5) 0.5564(5) 0.6537(2) 0.1187(14) Uani 1 1 d . . . . .
H29A H 0.273905 0.471031 0.661066 0.142 Uiso 1 1 calc R U . . .
H29B H 0.138663 0.559259 0.658542 0.142 Uiso 1 1 calc R U . . .
C48 C 0.5809(4) 0.3718(4) 0.7424(3) 0.1235(15) Uani 1 1 d D . . . .
H48A H 0.521726 0.375482 0.708173 0.148 Uiso 0.746(9) 1 calc R U P D 1
H48B H 0.537080 0.428748 0.766442 0.148 Uiso 0.746(9) 1 calc R U P D 1
H48C H 0.584448 0.359886 0.697261 0.148 Uiso 0.254(9) 1 calc R U P D 2
H48D H 0.494856 0.405221 0.747556 0.148 Uiso 0.254(9) 1 calc R U P D 2
C25 C 0.2741(5) 0.7005(4) 0.7013(3) 0.1252(16) Uani 1 1 d . . . . .
H25 H 0.258857 0.755342 0.656005 0.150 Uiso 1 1 calc R U . . .
C27 C 0.3506(4) 0.4524(5) 0.9113(3) 0.1178(14) Uani 1 1 d D . . . .
H27A H 0.320760 0.501437 0.941586 0.141 Uiso 0.679(8) 1 calc R U P E 1
H27B H 0.304797 0.401321 0.915803 0.141 Uiso 0.679(8) 1 calc R U P E 1
H27C H 0.274537 0.464876 0.930983 0.141 Uiso 0.321(8) 1 calc R U P E 2
H27D H 0.384169 0.368616 0.910072 0.141 Uiso 0.321(8) 1 calc R U P E 2
C46 C 0.6246(18) -0.0763(15) 0.8360(10) 0.1108(17) Uani 0.289(8) 1 d D . P F 1
H46A H 0.607139 -0.067615 0.787530 0.133 Uiso 0.289(8) 1 calc R U P F 1
H46B H 0.700948 -0.147279 0.855861 0.133 Uiso 0.289(8) 1 calc R U P F 1
C18 C -0.0015(5) 0.3295(4) 1.0347(2) 0.1293(17) Uani 1 1 d . . . . .
H18A H -0.010214 0.407973 1.037486 0.194 Uiso 1 1 calc R U . . .
H18B H 0.065100 0.265033 1.068405 0.194 Uiso 1 1 calc R U . . .
H18C H -0.075528 0.317892 1.044250 0.194 Uiso 1 1 calc R U . . .
C9 C 0.1096(6) -0.0741(6) 0.8810(4) 0.0718(4) Uani 0.490(6) 1 d D . P B 1
H9A H 0.023688 -0.055267 0.879093 0.108 Uiso 0.490(6) 1 calc R U P B 1
H9B H 0.149413 -0.124986 0.927409 0.108 Uiso 0.490(6) 1 calc R U P B 1
H9C H 0.143222 -0.117095 0.848821 0.108 Uiso 0.490(6) 1 calc R U P B 1
C38 C 0.0922(5) 0.3737(5) 0.4656(3) 0.0720(4) Uani 0.547(5) 1 d D . P A 1
H38A H 0.029608 0.348191 0.485090 0.108 Uiso 0.547(5) 1 calc R U P A 1
H38B H 0.117660 0.342707 0.427786 0.108 Uiso 0.547(5) 1 calc R U P A 1
H38C H 0.060887 0.462121 0.448689 0.108 Uiso 0.547(5) 1 calc R U P A 1
C47 C 0.5258(16) -0.0937(17) 0.8745(8) 0.1108(17) Uani 0.289(8) 1 d D . P F 1
H47A H 0.449735 -0.025576 0.852757 0.166 Uiso 0.289(8) 1 calc R U P F 1
H47B H 0.541678 -0.097924 0.921837 0.166 Uiso 0.289(8) 1 calc R U P F 1
H47C H 0.521103 -0.168970 0.874302 0.166 Uiso 0.289(8) 1 calc R U P F 1
C59 C 0.9624(6) 0.1025(9) 0.6207(4) 0.140(3) Uani 0.861(11) 1 d D . P C 1
H59A H 0.969302 0.132440 0.572015 0.210 Uiso 0.861(11) 1 calc R U P C 1
H59B H 1.011651 0.015508 0.639250 0.210 Uiso 0.861(11) 1 calc R U P C 1
H59C H 0.990018 0.144582 0.645232 0.210 Uiso 0.861(11) 1 calc R U P C 1
C49 C 0.6664(7) 0.4143(8) 0.7059(5) 0.148(3) Uani 0.746(9) 1 d D . P D 1
H49A H 0.725545 0.411951 0.738904 0.222 Uiso 0.746(9) 1 calc R U P D 1
H49B H 0.623915 0.497445 0.675049 0.222 Uiso 0.746(9) 1 calc R U P D 1
H49C H 0.707087 0.362131 0.679297 0.222 Uiso 0.746(9) 1 calc R U P D 1
C30 C 0.2197(9) 0.6250(7) 0.5833(3) 0.208(4) Uani 1 1 d . . . . .
H30A H 0.193189 0.591559 0.552606 0.313 Uiso 1 1 calc R U . . .
H30B H 0.300645 0.620191 0.576069 0.313 Uiso 1 1 calc R U . . .
H30C H 0.164975 0.709633 0.573740 0.313 Uiso 1 1 calc R U . . .
C28 C 0.4789(6) 0.3706(9) 0.9373(5) 0.144(3) Uani 0.679(8) 1 d D . P E 1
H28A H 0.507290 0.313008 0.912294 0.216 Uiso 0.679(8) 1 calc R U P E 1
H28B H 0.486573 0.326471 0.986162 0.216 Uiso 0.679(8) 1 calc R U P E 1
H28C H 0.527062 0.418769 0.930572 0.216 Uiso 0.679(8) 1 calc R U P E 1
C49A C 0.617(2) 0.467(2) 0.7348(15) 0.148(3) Uani 0.254(9) 1 d D . P D 2
H49D H 0.610361 0.487546 0.776963 0.222 Uiso 0.254(9) 1 calc R U P D 2
H49E H 0.565046 0.537868 0.696694 0.222 Uiso 0.254(9) 1 calc R U P D 2
H49F H 0.699869 0.442631 0.725256 0.222 Uiso 0.254(9) 1 calc R U P D 2
C28A C 0.4321(16) 0.462(2) 0.9569(9) 0.144(3) Uani 0.321(8) 1 d D . P E 2
H28D H 0.510958 0.441005 0.941156 0.216 Uiso 0.321(8) 1 calc R U P E 2
H28E H 0.438842 0.406702 1.003081 0.216 Uiso 0.321(8) 1 calc R U P E 2
H28F H 0.402120 0.545144 0.957686 0.216 Uiso 0.321(8) 1 calc R U P E 2
C46A C 0.5746(9) -0.0483(6) 0.8344(4) 0.1108(17) Uani 0.711(8) 1 d D . P F 2
H46C H 0.487747 0.000867 0.820480 0.133 Uiso 0.711(8) 1 calc R U P F 2
H46D H 0.605957 -0.079592 0.796846 0.133 Uiso 0.711(8) 1 calc R U P F 2
C47A C 0.5905(8) -0.1574(6) 0.8983(3) 0.1108(17) Uani 0.711(8) 1 d D . P F 2
H47D H 0.548337 -0.203365 0.887795 0.166 Uiso 0.711(8) 1 calc R U P F 2
H47E H 0.557469 -0.128528 0.935801 0.166 Uiso 0.711(8) 1 calc R U P F 2
H47F H 0.675819 -0.209462 0.911906 0.166 Uiso 0.711(8) 1 calc R U P F 2
C37A C 0.2877(8) 0.1216(7) 0.6922(4) 0.0720(4) Uani 0.453(5) 1 d D . P A 2
H37D H 0.352053 0.040717 0.704230 0.108 Uiso 0.453(5) 1 calc R U P A 2
H37E H 0.210699 0.116920 0.684555 0.108 Uiso 0.453(5) 1 calc R U P A 2
H37F H 0.286945 0.154070 0.729537 0.108 Uiso 0.453(5) 1 calc R U P A 2
C32A C 0.3083(10) 0.2037(10) 0.6277(5) 0.0720(4) Uani 0.453(5) 1 d D . P A 2
C36A C 0.4351(6) 0.3009(8) 0.5597(5) 0.0720(4) Uani 0.453(5) 1 d D . P A 2
C39A C 0.5507(7) 0.3259(7) 0.5516(4) 0.0720(4) Uani 0.453(5) 1 d D . P A 2
H39D H 0.603460 0.285468 0.595290 0.108 Uiso 0.453(5) 1 calc R U P A 2
H39E H 0.529185 0.413152 0.537923 0.108 Uiso 0.453(5) 1 calc R U P A 2
H39F H 0.592191 0.294900 0.516570 0.108 Uiso 0.453(5) 1 calc R U P A 2
C33A C 0.2148(7) 0.2727(7) 0.5709(4) 0.0720(4) Uani 0.453(5) 1 d D . P A 2
H33A H 0.140013 0.266109 0.574576 0.086 Uiso 0.453(5) 1 calc R U P A 2
C34A C 0.2307(8) 0.3498(7) 0.5102(4) 0.0720(4) Uani 0.453(5) 1 d D . P A 2
C35A C 0.3395(7) 0.3632(7) 0.5059(4) 0.0720(4) Uani 0.453(5) 1 d D . P A 2
H35A H 0.349260 0.416416 0.464999 0.086 Uiso 0.453(5) 1 calc R U P A 2
C38A C 0.1305(6) 0.4167(6) 0.4482(3) 0.0720(4) Uani 0.453(5) 1 d D . P A 2
H38D H 0.133248 0.361505 0.423313 0.108 Uiso 0.453(5) 1 calc R U P A 2
H38E H 0.142555 0.486349 0.417665 0.108 Uiso 0.453(5) 1 calc R U P A 2
H38F H 0.052457 0.444543 0.464439 0.108 Uiso 0.453(5) 1 calc R U P A 2
C10A C 0.3213(6) 0.1454(7) 0.9245(4) 0.0718(4) Uani 0.510(6) 1 d D . P B 2
H10D H 0.388719 0.149613 0.899633 0.108 Uiso 0.510(6) 1 calc R U P B 2
H10E H 0.347285 0.067212 0.961084 0.108 Uiso 0.510(6) 1 calc R U P B 2
H10F H 0.293084 0.210566 0.944276 0.108 Uiso 0.510(6) 1 calc R U P B 2
C7A C 0.2205(8) 0.1590(8) 0.8755(5) 0.0718(4) Uani 0.510(6) 1 d D . P B 2
C3A C 0.0577(10) 0.2792(7) 0.7790(5) 0.0718(4) Uani 0.510(6) 1 d D . P B 2
C8A C -0.0065(7) 0.3934(6) 0.7148(4) 0.0718(4) Uani 0.510(6) 1 d D . P B 2
H8AA H 0.034030 0.448427 0.709080 0.108 Uiso 0.510(6) 1 calc R U P B 2
H8AB H -0.090038 0.434556 0.720910 0.108 Uiso 0.510(6) 1 calc R U P B 2
H8AC H -0.003885 0.368882 0.674132 0.108 Uiso 0.510(6) 1 calc R U P B 2
C6A C 0.1918(7) 0.0566(7) 0.8811(4) 0.0718(4) Uani 0.510(6) 1 d D . P B 2
H6A H 0.237895 -0.018850 0.914810 0.086 Uiso 0.510(6) 1 calc R U P B 2
C5A C 0.0980(7) 0.0655(6) 0.8383(4) 0.0718(4) Uani 0.510(6) 1 d D . P B 2
C4A C 0.0329(7) 0.1767(6) 0.7873(4) 0.0718(4) Uani 0.510(6) 1 d D . P B 2
H4AA H -0.029938 0.182951 0.757402 0.086 Uiso 0.510(6) 1 calc R U P B 2
C9A C 0.0720(6) -0.0477(6) 0.8444(4) 0.0718(4) Uani 0.510(6) 1 d D . P B 2
H9AA H 0.147673 -0.118473 0.852956 0.108 Uiso 0.510(6) 1 calc R U P B 2
H9AB H 0.026219 -0.034594 0.801726 0.108 Uiso 0.510(6) 1 calc R U P B 2
H9AC H 0.025532 -0.061261 0.882347 0.108 Uiso 0.510(6) 1 calc R U P B 2
C71 C 0.891(5) 0.206(5) 0.590(2) 0.140(3) Uani 0.139(11) 1 d D . P C 2
H71A H 0.937270 0.221715 0.621402 0.210 Uiso 0.139(11) 1 calc R U P C 2
H71B H 0.828472 0.282582 0.560789 0.210 Uiso 0.139(11) 1 calc R U P C 2
H71C H 0.943764 0.166551 0.560890 0.210 Uiso 0.139(11) 1 calc R U P C 2
C2 C 0.1530(2) 0.2709(2) 0.82666(14) 0.0618(6) Uani 1 1 d . . . . .
C31 C 0.4137(3) 0.2171(2) 0.62142(13) 0.0628(6) Uani 1 1 d . . . . .

loop_
_atom_site_aniso_label
_atom_site_aniso_U_11
_atom_site_aniso_U_22
_atom_site_aniso_U_33
_atom_site_aniso_U_23
_atom_site_aniso_U_13
_atom_site_aniso_U_12
N1 0.0552(11) 0.0639(12) 0.0809(15) -0.0296(11) 0.0187(10) -0.0266(10)
N4 0.0634(12) 0.0653(12) 0.0598(12) -0.0285(10) 0.0171(10) -0.0250(10)
N3 0.0647(13) 0.0754(14) 0.0639(13) -0.0362(11) 0.0211(10) -0.0287(11)
N2 0.0598(12) 0.0715(14) 0.0890(16) -0.0310(12) 0.0287(12) -0.0284(11)
C50 0.0628(14) 0.0589(14) 0.0591(14) -0.0239(11) 0.0186(11) -0.0209(11)
C1 0.0544(13) 0.0626(14) 0.0588(14) -0.0194(11) 0.0109(11) -0.0219(11)
C78 0.0661(15) 0.0546(13) 0.0606(14) -0.0234(11) 0.0198(12) -0.0287(11)
C11 0.0560(13) 0.0655(15) 0.0749(16) -0.0351(13) 0.0197(12) -0.0268(12)
C51 0.0630(14) 0.0580(13) 0.0599(14) -0.0235(11) 0.0153(12) -0.0205(11)
C40 0.0632(15) 0.0829(18) 0.0683(16) -0.0434(15) 0.0259(13) -0.0271(14)
C56 0.0730(17) 0.0710(16) 0.0716(16) -0.0333(14) 0.0211(13) -0.0322(14)
C32 0.0686(10) 0.0672(10) 0.0728(9) -0.0218(7) 0.0119(8) -0.0205(8)
C3 0.0720(11) 0.0698(9) 0.0773(11) -0.0256(8) 0.0166(8) -0.0314(8)
C55 0.0786(18) 0.0841(19) 0.090(2) -0.0459(17) 0.0379(16) -0.0425(16)
C12 0.0724(17) 0.0723(17) 0.0840(19) -0.0414(15) 0.0331(15) -0.0344(14)
C16 0.0653(16) 0.0714(17) 0.087(2) -0.0337(15) 0.0113(14) -0.0218(14)
C7 0.0720(11) 0.0698(9) 0.0773(11) -0.0256(8) 0.0166(8) -0.0314(8)
C21 0.0626(16) 0.0814(19) 0.105(2) -0.0373(18) 0.0365(16) -0.0376(15)
C52 0.092(2) 0.088(2) 0.0761(18) -0.0472(16) 0.0319(16) -0.0419(17)
C36 0.0686(10) 0.0672(10) 0.0728(9) -0.0218(7) 0.0119(8) -0.0205(8)
C41 0.104(2) 0.088(2) 0.0643(17) -0.0323(16) 0.0134(17) -0.0308(18)
C37 0.0686(10) 0.0672(10) 0.0728(9) -0.0218(7) 0.0119(8) -0.0205(8)
C4 0.0720(11) 0.0698(9) 0.0773(11) -0.0256(8) 0.0166(8) -0.0314(8)
C6 0.0720(11) 0.0698(9) 0.0773(11) -0.0256(8) 0.0166(8) -0.0314(8)
C57 0.107(3) 0.088(2) 0.109(3) -0.049(2) 0.036(2) -0.054(2)
C5 0.0720(11) 0.0698(9) 0.0773(11) -0.0256(8) 0.0166(8) -0.0314(8)
C8 0.0720(11) 0.0698(9) 0.0773(11) -0.0256(8) 0.0166(8) -0.0314(8)
C45 0.0701(18) 0.100(2) 0.111(3) -0.056(2) 0.0228(18) -0.0395(17)
C15 0.0612(18) 0.094(2) 0.124(3) -0.050(2) 0.0085(19) -0.0145(17)
C33 0.0686(10) 0.0672(10) 0.0728(9) -0.0218(7) 0.0119(8) -0.0205(8)
C13 0.087(2) 0.098(2) 0.123(3) -0.054(2) 0.053(2) -0.052(2)
C54 0.098(2) 0.117(3) 0.108(3) -0.063(2) 0.061(2) -0.062(2)
C53 0.111(3) 0.121(3) 0.095(2) -0.069(2) 0.060(2) -0.058(2)
C10 0.0720(11) 0.0698(9) 0.0773(11) -0.0256(8) 0.0166(8) -0.0314(8)
C17 0.103(2) 0.082(2) 0.082(2) -0.0264(17) 0.0328(19) -0.0323(19)
C26 0.091(2) 0.092(2) 0.114(3) -0.029(2) 0.043(2) -0.052(2)
C35 0.0686(10) 0.0672(10) 0.0728(9) -0.0218(7) 0.0119(8) -0.0205(8)
C19 0.094(2) 0.081(2) 0.089(2) -0.0173(18) 0.0053(19) -0.0200(18)
C34 0.0686(10) 0.0672(10) 0.0728(9) -0.0218(7) 0.0119(8) -0.0205(8)
C22 0.0740(19) 0.098(2) 0.128(3) -0.050(2) 0.033(2) -0.0488(18)
C14 0.064(2) 0.121(3) 0.157(4) -0.069(3) 0.041(2) -0.042(2)
C42 0.121(3) 0.118(3) 0.079(2) -0.036(2) -0.003(2) -0.020(3)
C58 0.105(3) 0.131(3) 0.142(3) -0.084(3) 0.061(3) -0.077(3)
C39 0.0686(10) 0.0672(10) 0.0728(9) -0.0218(7) 0.0119(8) -0.0205(8)
C23 0.107(3) 0.124(3) 0.169(5) -0.077(3) 0.052(3) -0.073(3)
C44 0.087(3) 0.148(4) 0.147(4) -0.084(4) 0.014(3) -0.054(3)
C24 0.135(4) 0.102(3) 0.205(6) -0.065(4) 0.072(4) -0.079(3)
C43 0.091(3) 0.174(5) 0.117(4) -0.079(4) -0.004(2) -0.031(3)
C20 0.139(4) 0.078(2) 0.132(3) -0.019(2) 0.024(3) -0.046(2)
C29 0.129(3) 0.131(3) 0.099(3) -0.019(3) 0.034(3) -0.069(3)
C48 0.100(3) 0.100(3) 0.185(5) -0.047(3) 0.029(3) -0.056(2)
C25 0.131(4) 0.105(3) 0.152(4) -0.028(3) 0.050(3) -0.071(3)
C27 0.102(3) 0.144(4) 0.130(4) -0.050(3) 0.011(3) -0.070(3)
C46 0.163(5) 0.089(3) 0.071(2) -0.015(2) 0.007(3) -0.050(3)
C18 0.177(5) 0.109(3) 0.088(3) -0.030(2) 0.043(3) -0.046(3)
C9 0.0720(11) 0.0698(9) 0.0773(11) -0.0256(8) 0.0166(8) -0.0314(8)
C38 0.0686(10) 0.0672(10) 0.0728(9) -0.0218(7) 0.0119(8) -0.0205(8)
C47 0.163(5) 0.089(3) 0.071(2) -0.015(2) 0.007(3) -0.050(3)
C59 0.116(5) 0.215(9) 0.155(6) -0.099(6) 0.049(4) -0.106(6)
C49 0.148(6) 0.160(7) 0.185(8) -0.085(5) 0.082(5) -0.092(6)
C30 0.356(11) 0.180(6) 0.129(5) -0.043(4) 0.085(6) -0.156(7)
C28 0.100(5) 0.180(9) 0.141(6) -0.032(6) 0.022(4) -0.061(5)
C49A 0.148(6) 0.160(7) 0.185(8) -0.085(5) 0.082(5) -0.092(6)
C28A 0.100(5) 0.180(9) 0.141(6) -0.032(6) 0.022(4) -0.061(5)
C46A 0.163(5) 0.089(3) 0.071(2) -0.015(2) 0.007(3) -0.050(3)
C47A 0.163(5) 0.089(3) 0.071(2) -0.015(2) 0.007(3) -0.050(3)
C37A 0.0686(10) 0.0672(10) 0.0728(9) -0.0218(7) 0.0119(8) -0.0205(8)
C32A 0.0686(10) 0.0672(10) 0.0728(9) -0.0218(7) 0.0119(8) -0.0205(8)
C36A 0.0686(10) 0.0672(10) 0.0728(9) -0.0218(7) 0.0119(8) -0.0205(8)
C39A 0.0686(10) 0.0672(10) 0.0728(9) -0.0218(7) 0.0119(8) -0.0205(8)
C33A 0.0686(10) 0.0672(10) 0.0728(9) -0.0218(7) 0.0119(8) -0.0205(8)
C34A 0.0686(10) 0.0672(10) 0.0728(9) -0.0218(7) 0.0119(8) -0.0205(8)
C35A 0.0686(10) 0.0672(10) 0.0728(9) -0.0218(7) 0.0119(8) -0.0205(8)
C38A 0.0686(10) 0.0672(10) 0.0728(9) -0.0218(7) 0.0119(8) -0.0205(8)
C10A 0.0720(11) 0.0698(9) 0.0773(11) -0.0256(8) 0.0166(8) -0.0314(8)
C7A 0.0720(11) 0.0698(9) 0.0773(11) -0.0256(8) 0.0166(8) -0.0314(8)
C3A 0.0720(11) 0.0698(9) 0.0773(11) -0.0256(8) 0.0166(8) -0.0314(8)
C8A 0.0720(11) 0.0698(9) 0.0773(11) -0.0256(8) 0.0166(8) -0.0314(8)
C6A 0.0720(11) 0.0698(9) 0.0773(11) -0.0256(8) 0.0166(8) -0.0314(8)
C5A 0.0720(11) 0.0698(9) 0.0773(11) -0.0256(8) 0.0166(8) -0.0314(8)
C4A 0.0720(11) 0.0698(9) 0.0773(11) -0.0256(8) 0.0166(8) -0.0314(8)
C9A 0.0720(11) 0.0698(9) 0.0773(11) -0.0256(8) 0.0166(8) -0.0314(8)
C71 0.116(5) 0.215(9) 0.155(6) -0.099(6) 0.049(4) -0.106(6)
C2 0.0614(14) 0.0631(14) 0.0655(15) -0.0271(12) 0.0241(12) -0.0254(12)
C31 0.0739(16) 0.0536(13) 0.0577(14) -0.0260(11) 0.0167(12) -0.0161(12)

loop_
_atom_type_symbol
_atom_type_description
_atom_type_scat_dispersion_real
_atom_type_scat_dispersion_imag
_atom_type_scat_source
C C 0.0181 0.0091 'International Tables Vol C Tables 4.2.6.8 and 6.1.1.4'
H H 0.0000 0.0000 'International Tables Vol C Tables 4.2.6.8 and 6.1.1.4'
N N 0.0311 0.0180 'International Tables Vol C Tables 4.2.6.8 and 6.1.1.4'

loop_
_exptl_crystal_face_index_h
_exptl_crystal_face_index_k
_exptl_crystal_face_index_l
_exptl_crystal_face_perp_dist
1 -2 -13 0.1421
-8 -2 1 0.1266
6 3 8 0.1079
-2 -5 7 0.1570
0 -6 3 0.1630
4 -5 -5 0.1833
2 6 -6 0.1542
0 6 -3 0.1622
-4 5 5 0.1683
-6 0 9 0.2383

loop_
_geom_angle_atom_site_label_1
_geom_angle_atom_site_label_2
_geom_angle_atom_site_label_3
_geom_angle
_geom_angle_site_symmetry_1
_geom_angle_site_symmetry_3
_geom_angle_publ_flag
C1 N1 H1 115.7 . . ?
C1 N1 C11 128.7(2) . . ?
C11 N1 H1 115.7 . . ?
C50 N4 H4 116.4 . . ?
C78 N4 H4 116.4 . . ?
C78 N4 C50 127.2(2) . . ?
C78 N3 H3 119.1 . . ?
C78 N3 C40 121.8(2) . . ?
C40 N3 H3 119.1 . . ?
C1 N2 H2 120.2 . . ?
C1 N2 C21 119.7(2) . . ?
C21 N2 H2 120.2 . . ?
N4 C50 C55 116.2(2) . . ?
C51 C50 N4 123.3(2) . . ?
C51 C50 C55 120.1(2) . . ?
N1 C1 C2 119.7(2) . . ?
N2 C1 N1 120.7(2) . . ?
N2 C1 C2 119.6(2) . . ?
N4 C78 N3 118.7(2) . . ?
N4 C78 C31 127.7(2) . . ?
N3 C78 C31 113.6(2) . . ?
C12 C11 N1 122.3(3) . . ?
C12 C11 C16 120.9(3) . . ?
C16 C11 N1 116.6(2) . . ?
C50 C51 C56 121.4(2) . . ?
C52 C51 C50 118.2(2) . . ?
C52 C51 C56 120.4(2) . . ?
C41 C40 N3 119.5(3) . . ?
C45 C40 N3 118.4(3) . . ?
C45 C40 C41 122.1(3) . . ?
C51 C56 H56A 108.4 . . ?
C51 C56 H56B 108.4 . . ?
C51 C56 C57 115.5(2) . . ?
H56A C56 H56B 107.5 . . ?
C57 C56 H56A 108.4 . . ?
C57 C56 H56B 108.4 . . ?
C33 C32 C37 117.2(6) . . ?
C33 C32 C31 119.6(5) . . ?
C31 C32 C37 123.0(6) . . ?
C4 C3 C8 119.2(7) . . ?
C2 C3 C4 119.0(6) . . ?
C2 C3 C8 121.7(6) . . ?
C50 C55 C58 120.1(3) . . ?
C54 C55 C50 118.4(3) . . ?
C54 C55 C58 121.6(3) . . ?
C11 C12 C17 122.6(3) . . ?
C13 C12 C11 117.7(3) . . ?
C13 C12 C17 119.7(3) . . ?
C11 C16 C19 121.8(3) . . ?
C15 C16 C11 118.3(3) . . ?
C15 C16 C19 119.9(3) . . ?
C6 C7 C10 119.4(7) . . ?
C6 C7 C2 117.1(5) . . ?
C2 C7 C10 123.5(6) . . ?
C26 C21 N2 117.6(3) . . ?
C26 C21 C22 121.4(3) . . ?
C22 C21 N2 120.9(3) . . ?
C51 C52 H52 119.2 . . ?
C53 C52 C51 121.6(3) . . ?
C53 C52 H52 119.2 . . ?
C35 C36 C39 117.4(6) . . ?
C31 C36 C35 122.2(5) . . ?
C31 C36 C39 120.4(5) . . ?
C40 C41 C46 128.7(9) . . ?
C40 C41 C46A 117.1(4) . . ?
C42 C41 C40 117.8(4) . . ?
C42 C41 C46 111.6(9) . . ?
C42 C41 C46A 125.0(4) . . ?
C32 C37 H37A 109.5 . . ?
C32 C37 H37B 109.5 . . ?
C32 C37 H37C 109.5 . . ?
H37A C37 H37B 109.5 . . ?
H37A C37 H37C 109.5 . . ?
H37B C37 H37C 109.5 . . ?
C3 C4 H4A 118.9 . . ?
C5 C4 C3 122.1(7) . . ?
C5 C4 H4A 118.9 . . ?
C7 C6 H6 118.6 . . ?
C5 C6 C7 122.9(6) . . ?
C5 C6 H6 118.6 . . ?
C56 C57 H57A 109.5 . . ?
C56 C57 H57B 109.5 . . ?
C56 C57 H57C 109.5 . . ?
H57A C57 H57B 109.5 . . ?
H57A C57 H57C 109.5 . . ?
H57B C57 H57C 109.5 . . ?
C4 C5 C6 117.9(6) . . ?
C4 C5 C9 120.4(6) . . ?
C6 C5 C9 121.7(6) . . ?
C3 C8 H8A 109.5 . . ?
C3 C8 H8B 109.5 . . ?
C3 C8 H8C 109.5 . . ?
H8A C8 H8B 109.5 . . ?
H8A C8 H8C 109.5 . . ?
H8B C8 H8C 109.5 . . ?
C40 C45 C44 117.9(4) . . ?
C40 C45 C48 121.4(3) . . ?
C44 C45 C48 120.7(4) . . ?
C16 C15 H15 119.5 . . ?
C14 C15 C16 121.0(4) . . ?
C14 C15 H15 119.5 . . ?
C32 C33 H33 119.1 . . ?
C32 C33 C34 121.8(6) . . ?
C34 C33 H33 119.1 . . ?
C12 C13 H13 119.1 . . ?
C14 C13 C12 121.8(3) . . ?
C14 C13 H13 119.1 . . ?
C55 C54 H54 119.2 . . ?
C53 C54 C55 121.5(3) . . ?
C53 C54 H54 119.2 . . ?
C52 C53 H53 120.1 . . ?
C54 C53 C52 119.7(3) . . ?
C54 C53 H53 120.1 . . ?
C7 C10 H10A 109.5 . . ?
C7 C10 H10B 109.5 . . ?
C7 C10 H10C 109.5 . . ?
H10A C10 H10B 109.5 . . ?
H10A C10 H10C 109.5 . . ?
H10B C10 H10C 109.5 . . ?
C12 C17 H17A 108.5 . . ?
C12 C17 H17B 108.5 . . ?
C12 C17 C18 115.0(3) . . ?
H17A C17 H17B 107.5 . . ?
C18 C17 H17A 108.5 . . ?
C18 C17 H17B 108.5 . . ?
C21 C26 C29 120.2(3) . . ?
C25 C26 C21 117.4(4) . . ?
C25 C26 C29 122.4(4) . . ?
C36 C35 H35 119.2 . . ?
C34 C35 C36 121.6(5) . . ?
C34 C35 H35 119.2 . . ?
C16 C19 H19A 108.8 . . ?
C16 C19 H19B 108.8 . . ?
C16 C19 C20 114.0(3) . . ?
H19A C19 H19B 107.7 . . ?
C20 C19 H19A 108.8 . . ?
C20 C19 H19B 108.8 . . ?
C33 C34 C38 121.0(5) . . ?
C35 C34 C33 118.7(5) . . ?
C35 C34 C38 120.2(5) . . ?
C21 C22 C27 122.2(3) . . ?
C23 C22 C21 117.8(4) . . ?
C23 C22 C27 120.0(4) . . ?
C15 C14 H14 119.9 . . ?
C13 C14 C15 120.2(3) . . ?
C13 C14 H14 119.9 . . ?
C41 C42 H42 119.6 . . ?
C43 C42 C41 120.7(4) . . ?
C43 C42 H42 119.6 . . ?
C55 C58 H58C 107.0 . . ?
C55 C58 H58D 107.0 . . ?
C55 C58 H58A 108.3 . . ?
C55 C58 H58B 108.3 . . ?
H58C C58 H58D 106.8 . . ?
H58A C58 H58B 107.4 . . ?
C59 C58 C55 116.1(4) . . ?
C59 C58 H58A 108.3 . . ?
C59 C58 H58B 108.3 . . ?
C71 C58 C55 121.2(16) . . ?
C71 C58 H58C 107.0 . . ?
C71 C58 H58D 107.0 . . ?
C36 C39 H39A 109.5 . . ?
C36 C39 H39B 109.5 . . ?
C36 C39 H39C 109.5 . . ?
H39A C39 H39B 109.5 . . ?
H39A C39 H39C 109.5 . . ?
H39B C39 H39C 109.5 . . ?
C22 C23 H23 119.4 . . ?
C24 C23 C22 121.3(5) . . ?
C24 C23 H23 119.4 . . ?
C45 C44 H44 119.6 . . ?
C43 C44 C45 120.8(4) . . ?
C43 C44 H44 119.6 . . ?
C23 C24 H24 119.9 . . ?
C23 C24 C25 120.3(4) . . ?
C25 C24 H24 119.9 . . ?
C42 C43 H43 119.6 . . ?
C44 C43 C42 120.7(4) . . ?
C44 C43 H43 119.6 . . ?
C19 C20 H20A 109.5 . . ?
C19 C20 H20B 109.5 . . ?
C19 C20 H20C 109.5 . . ?
H20A C20 H20B 109.5 . . ?
H20A C20 H20C 109.5 . . ?
H20B C20 H20C 109.5 . . ?
C26 C29 H29A 107.3 . . ?
C26 C29 H29B 107.3 . . ?
H29A C29 H29B 106.9 . . ?
C30 C29 C26 120.0(5) . . ?
C30 C29 H29A 107.3 . . ?
C30 C29 H29B 107.3 . . ?
C45 C48 H48A 108.1 . . ?
C45 C48 H48B 108.1 . . ?
C45 C48 H48C 104.9 . . ?
C45 C48 H48D 104.9 . . ?
H48A C48 H48B 107.3 . . ?
H48C C48 H48D 105.8 . . ?
C49 C48 C45 116.7(5) . . ?
C49 C48 H48A 108.1 . . ?
C49 C48 H48B 108.1 . . ?
C49A C48 C45 129.4(13) . . ?
C49A C48 H48C 104.9 . . ?
C49A C48 H48D 104.9 . . ?
C26 C25 H25 119.1 . . ?
C24 C25 C26 121.8(5) . . ?
C24 C25 H25 119.1 . . ?
C22 C27 H27A 107.9 . . ?
C22 C27 H27B 107.9 . . ?
C22 C27 H27C 108.0 . . ?
C22 C27 H27D 108.0 . . ?
H27A C27 H27B 107.2 . . ?
H27C C27 H27D 107.2 . . ?
C28 C27 C22 117.5(5) . . ?
C28 C27 H27A 107.9 . . ?
C28 C27 H27B 107.9 . . ?
C28A C27 C22 117.2(9) . . ?
C28A C27 H27C 108.0 . . ?
C28A C27 H27D 108.0 . . ?
C41 C46 H46A 110.0 . . ?
C41 C46 H46B 110.0 . . ?
H46A C46 H46B 108.4 . . ?
C47 C46 C41 108.5(12) . . ?
C47 C46 H46A 110.0 . . ?
C47 C46 H46B 110.0 . . ?
C17 C18 H18A 109.5 . . ?
C17 C18 H18B 109.5 . . ?
C17 C18 H18C 109.5 . . ?
H18A C18 H18B 109.5 . . ?
H18A C18 H18C 109.5 . . ?
H18B C18 H18C 109.5 . . ?
C5 C9 H9A 109.5 . . ?
C5 C9 H9B 109.5 . . ?
C5 C9 H9C 109.5 . . ?
H9A C9 H9B 109.5 . . ?
H9A C9 H9C 109.5 . . ?
H9B C9 H9C 109.5 . . ?
C34 C38 H38A 109.5 . . ?
C34 C38 H38B 109.5 . . ?
C34 C38 H38C 109.5 . . ?
H38A C38 H38B 109.5 . . ?
H38A C38 H38C 109.5 . . ?
H38B C38 H38C 109.5 . . ?
C46 C47 H47A 109.5 . . ?
C46 C47 H47B 109.5 . . ?
C46 C47 H47C 109.5 . . ?
H47A C47 H47B 109.5 . . ?
H47A C47 H47C 109.5 . . ?
H47B C47 H47C 109.5 . . ?
C58 C59 H59A 109.5 . . ?
C58 C59 H59B 109.5 . . ?
C58 C59 H59C 109.5 . . ?
H59A C59 H59B 109.5 . . ?
H59A C59 H59C 109.5 . . ?
H59B C59 H59C 109.5 . . ?
C48 C49 H49A 109.5 . . ?
C48 C49 H49B 109.5 . . ?
C48 C49 H49C 109.5 . . ?
H49A C49 H49B 109.5 . . ?
H49A C49 H49C 109.5 . . ?
H49B C49 H49C 109.5 . . ?
C29 C30 H30A 109.5 . . ?
C29 C30 H30B 109.5 . . ?
C29 C30 H30C 109.5 . . ?
H30A C30 H30B 109.5 . . ?
H30A C30 H30C 109.5 . . ?
H30B C30 H30C 109.5 . . ?
C27 C28 H28A 109.5 . . ?
C27 C28 H28B 109.5 . . ?
C27 C28 H28C 109.5 . . ?
H28A C28 H28B 109.5 . . ?
H28A C28 H28C 109.5 . . ?
H28B C28 H28C 109.5 . . ?
C48 C49A H49D 109.5 . . ?
C48 C49A H49E 109.5 . . ?
C48 C49A H49F 109.5 . . ?
H49D C49A H49E 109.5 . . ?
H49D C49A H49F 109.5 . . ?
H49E C49A H49F 109.5 . . ?
C27 C28A H28D 109.5 . . ?
C27 C28A H28E 109.5 . . ?
C27 C28A H28F 109.5 . . ?
H28D C28A H28E 109.5 . . ?
H28D C28A H28F 109.5 . . ?
H28E C28A H28F 109.5 . . ?
C41 C46A H46C 107.9 . . ?
C41 C46A H46D 107.9 . . ?
H46C C46A H46D 107.2 . . ?
C47A C46A C41 117.5(6) . . ?
C47A C46A H46C 107.9 . . ?
C47A C46A H46D 107.9 . . ?
C46A C47A H47D 109.5 . . ?
C46A C47A H47E 109.5 . . ?
C46A C47A H47F 109.5 . . ?
H47D C47A H47E 109.5 . . ?
H47D C47A H47F 109.5 . . ?
H47E C47A H47F 109.5 . . ?
H37D C37A H37E 109.5 . . ?
H37D C37A H37F 109.5 . . ?
H37E C37A H37F 109.5 . . ?
C32A C37A H37D 109.5 . . ?
C32A C37A H37E 109.5 . . ?
C32A C37A H37F 109.5 . . ?
C33A C32A C37A 120.3(8) . . ?
C31 C32A C37A 122.1(7) . . ?
C31 C32A C33A 117.6(6) . . ?
C35A C36A C39A 119.2(7) . . ?
C35A C36A C31 115.3(6) . . ?
C31 C36A C39A 125.5(6) . . ?
C36A C39A H39D 109.5 . . ?
C36A C39A H39E 109.5 . . ?
C36A C39A H39F 109.5 . . ?
H39D C39A H39E 109.5 . . ?
H39D C39A H39F 109.5 . . ?
H39E C39A H39F 109.5 . . ?
C32A C33A H33A 119.0 . . ?
C34A C33A C32A 121.9(7) . . ?
C34A C33A H33A 119.0 . . ?
C33A C34A C38A 120.5(7) . . ?
C35A C34A C33A 119.0(6) . . ?
C35A C34A C38A 120.5(6) . . ?
C36A C35A H35A 118.6 . . ?
C34A C35A C36A 122.8(6) . . ?
C34A C35A H35A 118.6 . . ?
C34A C38A H38D 109.5 . . ?
C34A C38A H38E 109.5 . . ?
C34A C38A H38F 109.5 . . ?
H38D C38A H38E 109.5 . . ?
H38D C38A H38F 109.5 . . ?
H38E C38A H38F 109.5 . . ?
H10D C10A H10E 109.5 . . ?
H10D C10A H10F 109.5 . . ?
H10E C10A H10F 109.5 . . ?
C7A C10A H10D 109.5 . . ?
C7A C10A H10E 109.5 . . ?
C7A C10A H10F 109.5 . . ?
C6A C7A C10A 119.7(7) . . ?
C2 C7A C10A 120.3(5) . . ?
C2 C7A C6A 119.9(6) . . ?
C4A C3A C8A 118.5(7) . . ?
C4A C3A C2 119.1(6) . . ?
C2 C3A C8A 122.0(6) . . ?
C3A C8A H8AA 109.5 . . ?
C3A C8A H8AB 109.5 . . ?
C3A C8A H8AC 109.5 . . ?
H8AA C8A H8AB 109.5 . . ?
H8AA C8A H8AC 109.5 . . ?
H8AB C8A H8AC 109.5 . . ?
C7A C6A H6A 119.1 . . ?
C5A C6A C7A 121.8(6) . . ?
C5A C6A H6A 119.1 . . ?
C6A C5A C4A 118.5(6) . . ?
C6A C5A C9A 120.4(6) . . ?
C4A C5A C9A 121.0(6) . . ?
C3A C4A H4AA 119.0 . . ?
C5A C4A C3A 122.1(6) . . ?
C5A C4A H4AA 119.0 . . ?
C5A C9A H9AA 109.5 . . ?
C5A C9A H9AB 109.5 . . ?
C5A C9A H9AC 109.5 . . ?
H9AA C9A H9AB 109.5 . . ?
H9AA C9A H9AC 109.5 . . ?
H9AB C9A H9AC 109.5 . . ?
C58 C71 H71A 109.5 . . ?
C58 C71 H71B 109.5 . . ?
C58 C71 H71C 109.5 . . ?
H71A C71 H71B 109.5 . . ?
H71A C71 H71C 109.5 . . ?
H71B C71 H71C 109.5 . . ?
C3 C2 C1 124.9(4) . . ?
C3 C2 C7 120.7(4) . . ?
C7 C2 C1 114.4(3) . . ?
C7A C2 C1 125.4(4) . . ?
C7A C2 C3A 118.4(4) . . ?
C3A C2 C1 116.2(4) . . ?
C32 C31 C78 117.0(3) . . ?
C36 C31 C78 126.9(3) . . ?
C36 C31 C32 116.1(4) . . ?
C32A C31 C78 125.0(4) . . ?
C32A C31 C36A 123.3(5) . . ?
C36A C31 C78 111.5(3) . . ?

loop_
_geom_bond_atom_site_label_1
_geom_bond_atom_site_label_2
_geom_bond_distance
_geom_bond_site_symmetry_2
_geom_bond_publ_flag
N1 H1 0.8600 . ?
N1 C1 1.373(3) . ?
N1 C11 1.432(3) . ?
N4 H4 0.8600 . ?
N4 C50 1.412(3) . ?
N4 C78 1.291(3) . ?
N3 H3 0.8600 . ?
N3 C78 1.367(3) . ?
N3 C40 1.433(4) . ?
N2 H2 0.8600 . ?
N2 C1 1.287(3) . ?
N2 C21 1.429(4) . ?
C50 C51 1.401(4) . ?
C50 C55 1.413(4) . ?
C1 C2 1.498(4) . ?
C78 C31 1.500(4) . ?
C11 C12 1.400(4) . ?
C11 C16 1.402(4) . ?
C51 C56 1.508(4) . ?
C51 C52 1.390(4) . ?
C40 C41 1.392(4) . ?
C40 C45 1.389(4) . ?
C56 H56A 0.9700 . ?
C56 H56B 0.9700 . ?
C56 C57 1.514(4) . ?
C32 C37 1.524(7) . ?
C32 C33 1.396(8) . ?
C32 C31 1.467(9) . ?
C3 C4 1.407(9) . ?
C3 C8 1.476(9) . ?
C3 C2 1.349(10) . ?
C55 C54 1.384(4) . ?
C55 C58 1.519(5) . ?
C12 C13 1.389(4) . ?
C12 C17 1.500(5) . ?
C16 C15 1.390(4) . ?
C16 C19 1.508(5) . ?
C7 C6 1.382(9) . ?
C7 C10 1.524(8) . ?
C7 C2 1.450(10) . ?
C21 C26 1.398(5) . ?
C21 C22 1.408(5) . ?
C52 H52 0.9300 . ?
C52 C53 1.372(4) . ?
C36 C35 1.410(8) . ?
C36 C39 1.473(8) . ?
C36 C31 1.384(8) . ?
C41 C42 1.389(5) . ?
C41 C46 1.492(14) . ?
C41 C46A 1.528(7) . ?
C37 H37A 0.9600 . ?
C37 H37B 0.9600 . ?
C37 H37C 0.9600 . ?
C4 H4A 0.9300 . ?
C4 C5 1.376(8) . ?
C6 H6 0.9300 . ?
C6 C5 1.381(8) . ?
C57 H57A 0.9600 . ?
C57 H57B 0.9600 . ?
C57 H57C 0.9600 . ?
C5 C9 1.530(8) . ?
C8 H8A 0.9600 . ?
C8 H8B 0.9600 . ?
C8 H8C 0.9600 . ?
C45 C44 1.394(6) . ?
C45 C48 1.508(6) . ?
C15 H15 0.9300 . ?
C15 C14 1.367(6) . ?
C33 H33 0.9300 . ?
C33 C34 1.397(7) . ?
C13 H13 0.9300 . ?
C13 C14 1.363(6) . ?
C54 H54 0.9300 . ?
C54 C53 1.367(5) . ?
C53 H53 0.9300 . ?
C10 H10A 0.9600 . ?
C10 H10B 0.9600 . ?
C10 H10C 0.9600 . ?
C17 H17A 0.9700 . ?
C17 H17B 0.9700 . ?
C17 C18 1.520(5) . ?
C26 C29 1.513(6) . ?
C26 C25 1.393(6) . ?
C35 H35 0.9300 . ?
C35 C34 1.356(7) . ?
C19 H19A 0.9700 . ?
C19 H19B 0.9700 . ?
C19 C20 1.522(6) . ?
C34 C38 1.512(7) . ?
C22 C23 1.390(5) . ?
C22 C27 1.508(6) . ?
C14 H14 0.9300 . ?
C42 H42 0.9300 . ?
C42 C43 1.376(7) . ?
C58 H58C 0.9700 . ?
C58 H58D 0.9700 . ?
C58 H58A 0.9700 . ?
C58 H58B 0.9700 . ?
C58 C59 1.476(6) . ?
C58 C71 1.467(18) . ?
C39 H39A 0.9600 . ?
C39 H39B 0.9600 . ?
C39 H39C 0.9600 . ?
C23 H23 0.9300 . ?
C23 C24 1.364(7) . ?
C44 H44 0.9300 . ?
C44 C43 1.359(7) . ?
C24 H24 0.9300 . ?
C24 C25 1.365(7) . ?
C43 H43 0.9300 . ?
C20 H20A 0.9600 . ?
C20 H20B 0.9600 . ?
C20 H20C 0.9600 . ?
C29 H29A 0.9700 . ?
C29 H29B 0.9700 . ?
C29 C30 1.421(6) . ?
C48 H48A 0.9700 . ?
C48 H48B 0.9700 . ?
C48 H48C 0.9700 . ?
C48 H48D 0.9700 . ?
C48 C49 1.431(7) . ?
C48 C49A 1.375(15) . ?
C25 H25 0.9300 . ?
C27 H27A 0.9700 . ?
C27 H27B 0.9700 . ?
C27 H27C 0.9700 . ?
C27 H27D 0.9700 . ?
C27 C28 1.465(8) . ?
C27 C28A 1.408(14) . ?
C46 H46A 0.9700 . ?
C46 H46B 0.9700 . ?
C46 C47 1.465(16) . ?
C18 H18A 0.9600 . ?
C18 H18B 0.9600 . ?
C18 H18C 0.9600 . ?
C9 H9A 0.9600 . ?
C9 H9B 0.9600 . ?
C9 H9C 0.9600 . ?
C38 H38A 0.9600 . ?
C38 H38B 0.9600 . ?
C38 H38C 0.9600 . ?
C47 H47A 0.9600 . ?
C47 H47B 0.9600 . ?
C47 H47C 0.9600 . ?
C59 H59A 0.9600 . ?
C59 H59B 0.9600 . ?
C59 H59C 0.9600 . ?
C49 H49A 0.9600 . ?
C49 H49B 0.9600 . ?
C49 H49C 0.9600 . ?
C30 H30A 0.9600 . ?
C30 H30B 0.9600 . ?
C30 H30C 0.9600 . ?
C28 H28A 0.9600 . ?
C28 H28B 0.9600 . ?
C28 H28C 0.9600 . ?
C49A H49D 0.9600 . ?
C49A H49E 0.9600 . ?
C49A H49F 0.9600 . ?
C28A H28D 0.9600 . ?
C28A H28E 0.9600 . ?
C28A H28F 0.9600 . ?
C46A H46C 0.9700 . ?
C46A H46D 0.9700 . ?
C46A C47A 1.512(8) . ?
C47A H47D 0.9600 . ?
C47A H47E 0.9600 . ?
C47A H47F 0.9600 . ?
C37A H37D 0.9600 . ?
C37A H37E 0.9600 . ?
C37A H37F 0.9600 . ?
C37A C32A 1.480(9) . ?
C32A C33A 1.406(9) . ?
C32A C31 1.334(11) . ?
C36A C39A 1.527(9) . ?
C36A C35A 1.380(9) . ?
C36A C31 1.458(9) . ?
C39A H39D 0.9600 . ?
C39A H39E 0.9600 . ?
C39A H39F 0.9600 . ?
C33A H33A 0.9300 . ?
C33A C34A 1.375(9) . ?
C34A C35A 1.372(9) . ?
C34A C38A 1.520(8) . ?
C35A H35A 0.9300 . ?
C38A H38D 0.9600 . ?
C38A H38E 0.9600 . ?
C38A H38F 0.9600 . ?
C10A H10D 0.9600 . ?
C10A H10E 0.9600 . ?
C10A H10F 0.9600 . ?
C10A C7A 1.487(8) . ?
C7A C6A 1.413(8) . ?
C7A C2 1.367(9) . ?
C3A C8A 1.530(8) . ?
C3A C4A 1.378(9) . ?
C3A C2 1.447(10) . ?
C8A H8AA 0.9600 . ?
C8A H8AB 0.9600 . ?
C8A H8AC 0.9600 . ?
C6A H6A 0.9300 . ?
C6A C5A 1.368(8) . ?
C5A C4A 1.376(8) . ?
C5A C9A 1.524(7) . ?
C4A H4AA 0.9300 . ?
C9A H9AA 0.9600 . ?
C9A H9AB 0.9600 . ?
C9A H9AC 0.9600 . ?
C71 H71A 0.9600 . ?
C71 H71B 0.9600 . ?
C71 H71C 0.9600 . ?

loop_
_geom_torsion_atom_site_label_1
_geom_torsion_atom_site_label_2
_geom_torsion_atom_site_label_3
_geom_torsion_atom_site_label_4
_geom_torsion
_geom_torsion_site_symmetry_1
_geom_torsion_site_symmetry_2
_geom_torsion_site_symmetry_3
_geom_torsion_site_symmetry_4
_geom_torsion_publ_flag
N1 C1 C2 C3 69.4(8) . . . . ?
N1 C1 C2 C7 -110.6(5) . . . . ?
N1 C1 C2 C7A -108.9(6) . . . . ?
N1 C1 C2 C3A 71.9(6) . . . . ?
N1 C11 C12 C13 -178.6(3) . . . . ?
N1 C11 C12 C17 4.0(4) . . . . ?
N1 C11 C16 C15 179.6(3) . . . . ?
N1 C11 C16 C19 -1.4(4) . . . . ?
N4 C50 C51 C56 -2.7(4) . . . . ?
N4 C50 C51 C52 -179.5(3) . . . . ?
N4 C50 C55 C54 -179.2(3) . . . . ?
N4 C50 C55 C58 1.6(4) . . . . ?
N4 C78 C31 C32 116.4(6) . . . . ?
N4 C78 C31 C36 -63.7(5) . . . . ?
N4 C78 C31 C32A 119.7(8) . . . . ?
N4 C78 C31 C36A -64.2(5) . . . . ?
N3 C78 C31 C32 -64.9(6) . . . . ?
N3 C78 C31 C36 115.0(5) . . . . ?
N3 C78 C31 C32A -61.6(8) . . . . ?
N3 C78 C31 C36A 114.5(5) . . . . ?
N3 C40 C41 C42 -178.0(3) . . . . ?
N3 C40 C41 C46 19.3(9) . . . . ?
N3 C40 C41 C46A -2.1(5) . . . . ?
N3 C40 C45 C44 178.4(3) . . . . ?
N3 C40 C45 C48 -0.7(5) . . . . ?
N2 C1 C2 C3 -112.4(7) . . . . ?
N2 C1 C2 C7 67.6(6) . . . . ?
N2 C1 C2 C7A 69.3(7) . . . . ?
N2 C1 C2 C3A -109.9(6) . . . . ?
N2 C21 C26 C29 0.1(5) . . . . ?
N2 C21 C26 C25 -178.8(3) . . . . ?
N2 C21 C22 C23 178.3(3) . . . . ?
N2 C21 C22 C27 -0.9(5) . . . . ?
C50 N4 C78 N3 -177.1(2) . . . . ?
C50 N4 C78 C31 1.5(4) . . . . ?
C50 C51 C56 C57 -153.0(3) . . . . ?
C50 C51 C52 C53 1.5(5) . . . . ?
C50 C55 C54 C53 -3.0(6) . . . . ?
C50 C55 C58 C59 156.5(5) . . . . ?
C50 C55 C58 C71 -148(3) . . . . ?
C1 N1 C11 C12 72.4(4) . . . . ?
C1 N1 C11 C16 -111.9(3) . . . . ?
C1 N2 C21 C26 -102.7(3) . . . . ?
C1 N2 C21 C22 80.5(4) . . . . ?
C78 N4 C50 C51 -64.6(4) . . . . ?
C78 N4 C50 C55 122.4(3) . . . . ?
C78 N3 C40 C41 -81.6(3) . . . . ?
C78 N3 C40 C45 101.3(3) . . . . ?
C11 N1 C1 N2 162.4(3) . . . . ?
C11 N1 C1 C2 -19.4(4) . . . . ?
C11 C12 C13 C14 -3.1(5) . . . . ?
C11 C12 C17 C18 129.0(4) . . . . ?
C11 C16 C15 C14 0.5(5) . . . . ?
C11 C16 C19 C20 -81.2(4) . . . . ?
C51 C50 C55 C54 7.6(5) . . . . ?
C51 C50 C55 C58 -171.6(3) . . . . ?
C51 C52 C53 C54 3.0(6) . . . . ?
C40 N3 C78 N4 8.4(4) . . . . ?
C40 N3 C78 C31 -170.4(2) . . . . ?
C40 C41 C42 C43 -0.4(6) . . . . ?
C40 C41 C46 C47 -100.7(14) . . . . ?
C40 C41 C46A C47A -160.8(6) . . . . ?
C40 C45 C44 C43 -0.3(6) . . . . ?
C40 C45 C48 C49 -124.5(5) . . . . ?
C40 C45 C48 C49A -174.3(14) . . . . ?
C56 C51 C52 C53 -175.3(3) . . . . ?
C32 C33 C34 C35 -0.5(10) . . . . ?
C32 C33 C34 C38 175.6(7) . . . . ?
C3 C4 C5 C6 -1.2(12) . . . . ?
C3 C4 C5 C9 178.6(8) . . . . ?
C55 C50 C51 C56 170.0(3) . . . . ?
C55 C50 C51 C52 -6.8(4) . . . . ?
C55 C54 C53 C52 -2.2(6) . . . . ?
C12 C11 C16 C15 -4.6(4) . . . . ?
C12 C11 C16 C19 174.3(3) . . . . ?
C12 C13 C14 C15 -0.9(6) . . . . ?
C16 C11 C12 C13 5.9(4) . . . . ?
C16 C11 C12 C17 -171.5(3) . . . . ?
C16 C15 C14 C13 2.2(6) . . . . ?
C7 C6 C5 C4 3.4(11) . . . . ?
C7 C6 C5 C9 -176.5(8) . . . . ?
C21 N2 C1 N1 -4.4(4) . . . . ?
C21 N2 C1 C2 177.5(3) . . . . ?
C21 C26 C29 C30 -168.3(5) . . . . ?
C21 C26 C25 C24 0.8(7) . . . . ?
C21 C22 C23 C24 0.1(6) . . . . ?
C21 C22 C27 C28 97.8(6) . . . . ?
C21 C22 C27 C28A 156.2(11) . . . . ?
C52 C51 C56 C57 23.7(4) . . . . ?
C36 C35 C34 C33 1.1(9) . . . . ?
C36 C35 C34 C38 -175.1(6) . . . . ?
C41 C40 C45 C44 1.4(5) . . . . ?
C41 C40 C45 C48 -177.7(3) . . . . ?
C41 C42 C43 C44 1.5(7) . . . . ?
C37 C32 C33 C34 -176.6(7) . . . . ?
C37 C32 C31 C78 -3.6(10) . . . . ?
C37 C32 C31 C36 176.5(7) . . . . ?
C4 C3 C2 C1 -173.9(6) . . . . ?
C4 C3 C2 C7 6.1(14) . . . . ?
C6 C7 C2 C1 175.9(6) . . . . ?
C6 C7 C2 C3 -4.1(12) . . . . ?
C8 C3 C4 C5 175.1(8) . . . . ?
C8 C3 C2 C1 7.6(14) . . . . ?
C8 C3 C2 C7 -172.4(8) . . . . ?
C45 C40 C41 C42 -1.0(5) . . . . ?
C45 C40 C41 C46 -163.7(9) . . . . ?
C45 C40 C41 C46A 174.8(4) . . . . ?
C45 C44 C43 C42 -1.1(7) . . . . ?
C15 C16 C19 C20 97.7(4) . . . . ?
C33 C32 C31 C78 -179.8(6) . . . . ?
C33 C32 C31 C36 0.3(11) . . . . ?
C13 C12 C17 C18 -48.4(5) . . . . ?
C54 C55 C58 C59 -22.6(7) . . . . ?
C54 C55 C58 C71 33(3) . . . . ?
C10 C7 C6 C5 -177.9(7) . . . . ?
C10 C7 C2 C1 -7.1(11) . . . . ?
C10 C7 C2 C3 172.9(9) . . . . ?
C17 C12 C13 C14 174.3(3) . . . . ?
C26 C21 C22 C23 1.6(5) . . . . ?
C26 C21 C22 C27 -177.6(3) . . . . ?
C35 C36 C31 C78 -179.6(5) . . . . ?
C35 C36 C31 C32 0.3(10) . . . . ?
C19 C16 C15 C14 -178.5(3) . . . . ?
C22 C21 C26 C29 176.8(3) . . . . ?
C22 C21 C26 C25 -2.0(5) . . . . ?
C22 C23 C24 C25 -1.2(7) . . . . ?
C42 C41 C46 C47 95.7(15) . . . . ?
C42 C41 C46A C47A 14.7(10) . . . . ?
C58 C55 C54 C53 176.1(4) . . . . ?
C39 C36 C35 C34 179.5(6) . . . . ?
C39 C36 C31 C78 -0.1(9) . . . . ?
C39 C36 C31 C32 179.8(7) . . . . ?
C23 C22 C27 C28 -81.4(7) . . . . ?
C23 C22 C27 C28A -22.9(12) . . . . ?
C23 C24 C25 C26 0.8(8) . . . . ?
C44 C45 C48 C49 56.4(7) . . . . ?
C44 C45 C48 C49A 6.6(15) . . . . ?
C29 C26 C25 C24 -178.0(5) . . . . ?
C48 C45 C44 C43 178.8(4) . . . . ?
C25 C26 C29 C30 10.5(8) . . . . ?
C27 C22 C23 C24 179.2(4) . . . . ?
C46 C41 C42 C43 165.1(8) . . . . ?
C46A C41 C42 C43 -175.9(5) . . . . ?
C37A C32A C33A C34A -180.0(8) . . . . ?
C37A C32A C31 C78 -1.8(14) . . . . ?
C37A C32A C31 C36A -177.4(8) . . . . ?
C32A C33A C34A C35A -2.5(12) . . . . ?
C32A C33A C34A C38A 176.0(8) . . . . ?
C39A C36A C35A C34A -177.2(7) . . . . ?
C39A C36A C31 C78 -0.3(9) . . . . ?
C39A C36A C31 C32A 175.9(9) . . . . ?
C33A C32A C31 C78 176.9(6) . . . . ?
C33A C32A C31 C36A 1.3(14) . . . . ?
C33A C34A C35A C36A 1.0(11) . . . . ?
C35A C36A C31 C78 -178.7(6) . . . . ?
C35A C36A C31 C32A -2.6(12) . . . . ?
C38A C34A C35A C36A -177.5(7) . . . . ?
C10A C7A C6A C5A 178.5(7) . . . . ?
C10A C7A C2 C1 -0.6(11) . . . . ?
C10A C7A C2 C3A 178.6(8) . . . . ?
C7A C6A C5A C4A 1.9(11) . . . . ?
C7A C6A C5A C9A 178.2(7) . . . . ?
C8A C3A C4A C5A 171.4(8) . . . . ?
C8A C3A C2 C1 10.6(12) . . . . ?
C8A C3A C2 C7A -168.7(8) . . . . ?
C6A C7A C2 C1 177.3(6) . . . . ?
C6A C7A C2 C3A -3.5(12) . . . . ?
C6A C5A C4A C3A -1.3(11) . . . . ?
C4A C3A C2 C1 -176.6(7) . . . . ?
C4A C3A C2 C7A 4.1(13) . . . . ?
C9A C5A C4A C3A -177.5(8) . . . . ?
C2 C3 C4 C5 -3.5(15) . . . . ?
C2 C7 C6 C5 -0.8(13) . . . . ?
C2 C7A C6A C5A 0.6(13) . . . . ?
C2 C3A C4A C5A -1.7(14) . . . . ?
C31 C32 C33 C34 -0.2(12) . . . . ?
C31 C36 C35 C34 -1.0(10) . . . . ?
C31 C32A C33A C34A 1.3(15) . . . . ?
C31 C36A C35A C34A 1.4(11) . . . . ?

loop_
_exptl_oxdiff_crystal_face_indexfrac_h
_exptl_oxdiff_crystal_face_indexfrac_k
_exptl_oxdiff_crystal_face_indexfrac_l
_exptl_oxdiff_crystal_face_x
_exptl_oxdiff_crystal_face_y
_exptl_oxdiff_crystal_face_z
1.2299 -1.5205 -12.9818 0.1347 0.5806 0.8030
-7.6721 -1.9960 1.2471 0.1502 0.6157 -0.7736
5.9504 2.8733 8.2370 -0.2308 -0.9666 0.1111
-2.4591 -5.3641 6.6897 0.7129 -0.4322 -0.5521
-0.0136 -6.2613 3.1139 0.8465 -0.5160 -0.1310
4.2014 -4.5678 -4.6492 0.6387 -0.3933 0.6614
1.9286 5.6745 -5.9712 -0.7576 0.4600 0.4632
0.0177 6.2608 -3.1204 -0.8464 0.5159 0.1317
-4.2171 4.5493 4.6840 -0.6362 0.3919 -0.6646
-5.5138 -0.4130 9.2651 0.0282 -0.0119 -0.9995
